data_1516877
loop_
_publ_author_name
'Malay Dolai'
'Tarun Mistri'
'Anangamohan Panja'
'Mahammad Ali'

_publ_section_title
;
 Diversity in supramolecular self-assembly through hydrogen-bonding
 interactions of non-coordinated aliphatic -OH group in a series of
 heterodinuclear CuIIM (M = NaI, ZnII, HgII, SmIII, BiIII, PbII and CdII)
;
_journal_name_full
;
Inorganica Chimica Acta
;
_journal_page_first 95
_journal_page_last 104
_journal_volume 399
_journal_year 2013
_chemical_formula_sum 'C19 H20 Cd Cu N4 O11'
_chemical_formula_weight 656.33
_space_group_IT_number 14
_symmetry_cell_setting monoclinic
_symmetry_space_group_name_Hall '-P 2ybc'
_symmetry_space_group_name_H-M 'P 1 21/c 1'
_atom_sites_solution_hydrogens geom
_atom_sites_solution_primary direct
_atom_sites_solution_secondary difmap
_cell_angle_alpha 90.00
_cell_angle_beta 130.070(4)
_cell_angle_gamma 90.00
_cell_formula_units_Z 4
_cell_length_a 9.1940(10)
_cell_length_b 22.523(5)
_cell_length_c 14.282(3)
_cell_measurement_temperature 298(2)
_cell_volume 2263.2(7)
_computing_structure_refinement 'SHELXL-97 (Sheldrick, 1997)'
_diffrn_ambient_temperature 298(2)
_diffrn_measured_fraction_theta_full 0.988
_diffrn_measured_fraction_theta_max 0.933
_diffrn_radiation_monochromator graphite
_diffrn_radiation_source 'fine-focus sealed tube'
_diffrn_radiation_type MoK\a
_diffrn_radiation_wavelength 0.71073
_diffrn_reflns_av_R_equivalents 0.1576
_diffrn_reflns_av_sigmaI/netI 0.1522
_diffrn_reflns_limit_h_max 11
_diffrn_reflns_limit_h_min -11
_diffrn_reflns_limit_k_max 29
_diffrn_reflns_limit_k_min -29
_diffrn_reflns_limit_l_max 18
_diffrn_reflns_limit_l_min -18
_diffrn_reflns_number 31594
_diffrn_reflns_theta_full 27.49
_diffrn_reflns_theta_max 27.57
_diffrn_reflns_theta_min 1.81
_exptl_absorpt_coefficient_mu 1.949
_exptl_crystal_density_diffrn 1.926
_exptl_crystal_density_method 'not measured'
_exptl_crystal_F_000 1308
_refine_diff_density_max 0.649
_refine_diff_density_min -0.675
_refine_diff_density_rms 0.110
_refine_ls_extinction_method none
_refine_ls_goodness_of_fit_ref 0.866
_refine_ls_hydrogen_treatment mixed
_refine_ls_matrix_type full
_refine_ls_number_parameters 330
_refine_ls_number_reflns 4881
_refine_ls_number_restraints 1
_refine_ls_restrained_S_all 4.400
_refine_ls_R_factor_all 0.1519
_refine_ls_R_factor_gt 0.0588
_refine_ls_shift/su_max 0.000
_refine_ls_shift/su_mean 0.000
_refine_ls_structure_factor_coef Fsqd
_refine_ls_weighting_details 'calc w=1/[\s^2^(Fo^2^)+(0.0619P)^2^+0.0000P] where P=(Fo^2^+2Fc^2^)/3'
_refine_ls_weighting_scheme calc
_refine_ls_wR_factor_gt 0.1269
_refine_ls_wR_factor_ref 0.1535
_reflns_number_gt 2081
_reflns_number_total 4881
_reflns_threshold_expression >2sigma(I)
_cod_data_source_file ICA-2013-399-95-104-3.cif
_cod_data_source_block new
_cod_original_sg_symbol_H-M P21/c
_cod_database_code 1516877

loop_
_symmetry_equiv_pos_as_xyz
'x, y, z'
'-x, y+1/2, -z+1/2'
'-x, -y, -z'
'x, -y-1/2, z-1/2'

loop_
_atom_site_label
_atom_site_type_symbol
_atom_site_fract_x
_atom_site_fract_y
_atom_site_fract_z
_atom_site_U_iso_or_equiv
_atom_site_adp_type
_atom_site_occupancy
_atom_site_symmetry_multiplicity
_atom_site_calc_flag
_atom_site_refinement_flags
Cd1 Cd 0.5421(5) -0.12768(11) 0.2851(3) 0.0592(12) Uani 1 1 d .
Cu1 Cu 0.4530(8) 0.02062(18) 0.2684(5) 0.0525(15) Uani 1 1 d .
O5 O 0.380(5) -0.1632(11) 0.359(3) 0.077(9) Uani 1 1 d .
O9 O 0.413(6) -0.2209(15) 0.152(4) 0.104(11) Uani 1 1 d .
O1 O 0.714(5) -0.1302(12) 0.208(3) 0.071(8) Uani 1 1 d .
C3 C 0.812(7) -0.065(2) 0.121(4) 0.078(14) Uani 1 1 d .
H3A H 0.8494 -0.0977 0.1014 0.094 Uiso 1 1 calc RD
O2 O 0.583(4) -0.0349(11) 0.242(3) 0.056(7) Uani 1 1 d .
O10 O 0.254(5) -0.1398(14) 0.086(3) 0.084(10) Uani 1 1 d .
N3 N 0.860(7) -0.178(2) 0.509(5) 0.084(12) Uani 1 1 d .
N4 N 0.273(6) -0.1914(17) 0.068(4) 0.072(11) Uani 1 1 d .
C16 C 0.241(6) -0.1335(17) 0.450(4) 0.056(10) Uani 1 1 d .
H16 H 0.2377 -0.1725 0.4700 0.067 Uiso 1 1 calc R
O3 O 0.139(5) 0.1123(15) 0.066(3) 0.093(11) Uani 1 1 d D
O4 O 0.402(4) -0.0532(10) 0.312(3) 0.056(7) Uani 1 1 d .
O6 O 0.823(5) -0.1234(14) 0.490(3) 0.081(9) Uani 1 1 d .
C14 C 0.184(7) -0.0298(18) 0.450(4) 0.064(12) Uani 1 1 d .
H14 H 0.1402 0.0012 0.4692 0.077 Uiso 1 1 calc R
O11 O 0.147(6) -0.2158(17) -0.033(4) 0.115(14) Uani 1 1 d .
N2 N 0.312(5) 0.0664(12) 0.306(3) 0.050(8) Uani 1 1 d .
C10 C 0.259(7) 0.1491(19) 0.173(4) 0.068(12) Uani 1 1 d .
H10 H 0.2100 0.1899 0.1505 0.082 Uiso 1 1 calc R
C7 C 0.666(6) -0.0271(17) 0.193(4) 0.055(10) Uani 1 1 d .
C2 C 0.738(6) -0.0760(19) 0.174(4) 0.060(11) Uani 1 1 d .
C12 C 0.248(6) 0.0435(16) 0.356(4) 0.055(10) Uani 1 1 d .
H12 H 0.1854 0.0695 0.3700 0.066 Uiso 1 1 calc R
C1 C 0.777(7) -0.183(2) 0.188(5) 0.083(14) Uani 1 1 d .
H1A H 0.8202 -0.1731 0.1443 0.125 Uiso 1 1 calc R
H1B H 0.6736 -0.2104 0.1415 0.125 Uiso 1 1 calc R
H1C H 0.8791 -0.1999 0.2657 0.125 Uiso 1 1 calc R
O7 O 0.745(6) -0.2095(16) 0.417(4) 0.108(12) Uani 1 1 d .
C11 C 0.269(7) 0.1304(15) 0.278(4) 0.068(13) Uani 1 1 d .
H11A H 0.3662 0.1534 0.3496 0.082 Uiso 1 1 calc R
H11B H 0.1482 0.1389 0.2579 0.082 Uiso 1 1 calc R
C19 C 0.339(9) -0.2245(17) 0.361(6) 0.101(19) Uani 1 1 d .
H19A H 0.4372 -0.2412 0.4397 0.152 Uiso 1 1 calc R
H19B H 0.3314 -0.2458 0.2995 0.152 Uiso 1 1 calc R
H19C H 0.2192 -0.2274 0.3433 0.152 Uiso 1 1 calc R
N1 N 0.511(6) 0.0869(14) 0.207(3) 0.062(9) Uani 1 1 d .
C18 C 0.328(6) -0.0625(15) 0.366(4) 0.049(9) Uani 1 1 d .
C13 C 0.261(6) -0.0177(16) 0.393(3) 0.050(9) Uani 1 1 d .
C15 C 0.173(6) -0.0870(18) 0.479(4) 0.060(11) Uani 1 1 d .
H15 H 0.1222 -0.0949 0.5161 0.073 Uiso 1 1 calc R
C17 C 0.312(6) -0.1209(15) 0.392(4) 0.050(10) Uani 1 1 d .
C9 C 0.445(7) 0.1473(19) 0.202(4) 0.077(14) Uani 1 1 d .
H9A H 0.4355 0.1699 0.1402 0.092 Uiso 1 1 calc R
H9B H 0.5393 0.1665 0.2800 0.092 Uiso 1 1 calc R
C6 C 0.680(6) 0.0293(18) 0.157(4) 0.058(11) Uani 1 1 d .
C8 C 0.601(7) 0.081(2) 0.170(4) 0.068(13) Uani 1 1 d .
H8 H 0.6213 0.1163 0.1456 0.082 Uiso 1 1 calc R
C5 C 0.769(7) 0.036(2) 0.106(4) 0.070(13) Uani 1 1 d .
H5 H 0.7790 0.0727 0.0821 0.084 Uiso 1 1 calc R
C4 C 0.841(7) -0.013(2) 0.092(4) 0.074(13) Uani 1 1 d .
H4 H 0.9067 -0.0094 0.0632 0.088 Uiso 1 1 calc R
O8 O 0.988(9) -0.197(2) 0.607(5) 0.18(3) Uani 1 1 d .
H3 H 0.01(15) 0.12(4) 0.05(9) 0.268 Uiso 1 1 d .

loop_
_atom_site_aniso_label
_atom_site_aniso_U_11
_atom_site_aniso_U_22
_atom_site_aniso_U_33
_atom_site_aniso_U_23
_atom_site_aniso_U_13
_atom_site_aniso_U_12
Cd1 0.073(2) 0.0439(16) 0.076(2) 0.0007(15) 0.054(2) 0.0023(15)
Cu1 0.063(4) 0.039(2) 0.061(3) 0.002(2) 0.042(3) -0.001(2)
O5 0.10(3) 0.039(14) 0.13(3) 0.009(16) 0.10(2) 0.003(15)
O9 0.09(3) 0.08(2) 0.14(3) 0.02(2) 0.07(3) 0.01(2)
O1 0.09(2) 0.061(17) 0.09(2) -0.004(16) 0.08(2) 0.002(16)
C3 0.06(3) 0.11(4) 0.06(3) -0.02(3) 0.04(3) -0.02(3)
O2 0.07(2) 0.046(14) 0.073(19) 0.005(13) 0.057(18) -0.003(13)
O10 0.09(3) 0.063(18) 0.09(2) -0.006(17) 0.06(2) 0.005(18)
N3 0.08(3) 0.09(3) 0.08(3) 0.00(3) 0.06(3) 0.02(3)
N4 0.06(3) 0.06(2) 0.09(3) -0.01(2) 0.05(3) 0.01(2)
C16 0.05(3) 0.05(2) 0.07(3) 0.00(2) 0.04(2) -0.011(19)
O3 0.09(3) 0.09(2) 0.08(2) -0.010(18) 0.05(2) 0.01(2)
O4 0.07(2) 0.044(13) 0.076(19) 0.002(13) 0.057(17) -0.003(13)
O6 0.09(3) 0.07(2) 0.09(2) -0.003(18) 0.06(2) 0.002(18)
C14 0.08(3) 0.06(3) 0.07(3) -0.01(2) 0.05(3) -0.01(2)
O11 0.11(3) 0.11(3) 0.12(3) -0.04(3) 0.07(3) 0.01(2)
N2 0.06(2) 0.038(16) 0.06(2) 0.006(15) 0.038(18) 0.008(15)
C10 0.09(4) 0.05(2) 0.07(3) 0.01(2) 0.05(3) 0.01(2)
C7 0.06(3) 0.06(2) 0.05(2) 0.000(19) 0.04(2) -0.01(2)
C2 0.07(3) 0.06(3) 0.06(3) 0.00(2) 0.04(2) -0.01(2)
C12 0.05(3) 0.05(2) 0.06(3) -0.003(19) 0.03(2) 0.013(19)
C1 0.08(4) 0.08(3) 0.12(4) -0.01(3) 0.08(3) 0.00(3)
O7 0.11(3) 0.08(2) 0.13(3) 0.00(2) 0.08(3) 0.01(2)
C11 0.09(4) 0.036(19) 0.08(3) 0.01(2) 0.06(3) 0.01(2)
C19 0.16(6) 0.04(2) 0.18(6) 0.00(3) 0.14(5) 0.00(3)
N1 0.07(3) 0.047(18) 0.05(2) 0.008(16) 0.04(2) -0.005(17)
C18 0.05(3) 0.04(2) 0.06(2) -0.003(17) 0.04(2) -0.003(18)
C13 0.05(3) 0.05(2) 0.04(2) 0.000(17) 0.03(2) 0.000(18)
C15 0.08(3) 0.07(3) 0.06(3) 0.00(2) 0.05(2) -0.01(2)
C17 0.06(3) 0.04(2) 0.06(2) 0.011(18) 0.04(2) 0.011(18)
C9 0.10(4) 0.05(2) 0.10(4) 0.01(2) 0.07(3) 0.00(2)
C6 0.05(3) 0.07(3) 0.05(2) 0.01(2) 0.03(2) 0.01(2)
C8 0.08(3) 0.07(3) 0.06(3) 0.01(2) 0.04(3) -0.02(2)
C5 0.06(3) 0.09(3) 0.06(3) 0.00(3) 0.04(3) -0.02(3)
C4 0.07(3) 0.10(4) 0.08(3) 0.00(3) 0.05(3) -0.02(3)
O8 0.18(6) 0.18(5) 0.11(4) 0.07(3) 0.06(4) 0.09(4)

loop_
_atom_type_symbol
_atom_type_description
_atom_type_scat_dispersion_real
_atom_type_scat_dispersion_imag
_atom_type_scat_source
C C 0.0033 0.0016 'International Tables Vol C Tables 4.2.6.8 and 6.1.1.4'
H H 0.0000 0.0000 'International Tables Vol C Tables 4.2.6.8 and 6.1.1.4'
N N 0.0061 0.0033 'International Tables Vol C Tables 4.2.6.8 and 6.1.1.4'
O O 0.0106 0.0060 'International Tables Vol C Tables 4.2.6.8 and 6.1.1.4'
Cu Cu 0.3201 1.2651 'International Tables Vol C Tables 4.2.6.8 and 6.1.1.4'
Cd Cd -0.8075 1.2024 'International Tables Vol C Tables 4.2.6.8 and 6.1.1.4'

loop_
_geom_angle_atom_site_label_1
_geom_angle_atom_site_label_2
_geom_angle_atom_site_label_3
_geom_angle
O2 Cd1 O4 65.3(9)
O2 Cd1 O10 91.8(11)
O4 Cd1 O10 88.5(11)
O2 Cd1 O6 93.3(11)
O4 Cd1 O6 92.7(11)
O10 Cd1 O6 174.7(11)
O2 Cd1 O7 136.6(13)
O4 Cd1 O7 131.4(12)
O10 Cd1 O7 123.8(14)
O6 Cd1 O7 52.1(13)
O2 Cd1 O1 68.4(9)
O4 Cd1 O1 133.6(9)
O10 Cd1 O1 90.0(12)
O6 Cd1 O1 92.9(12)
O7 Cd1 O1 86.1(13)
O2 Cd1 O5 131.9(9)
O4 Cd1 O5 66.7(8)
O10 Cd1 O5 87.9(12)
O6 Cd1 O5 87.9(12)
O7 Cd1 O5 78.3(13)
O1 Cd1 O5 159.6(9)
O2 Cd1 O9 129.1(11)
O4 Cd1 O9 133.2(11)
O10 Cd1 O9 51.5(11)
O6 Cd1 O9 125.0(12)
O7 Cd1 O9 73.2(14)
O1 Cd1 O9 76.7(11)
O5 Cd1 O9 86.1(11)
O2 Cu1 O4 79.3(10)
O2 Cu1 N1 91.2(14)
O4 Cu1 N1 169.7(13)
O2 Cu1 N2 170.8(11)
O4 Cu1 N2 91.5(11)
N1 Cu1 N2 97.9(14)
C17 O5 C19 118(3)
C17 O5 Cd1 117.3(19)
C19 O5 Cd1 124(3)
N4 O9 Cd1 89(3)
C2 O1 C1 119(3)
C2 O1 Cd1 116(2)
C1 O1 Cd1 125(2)
C4 C3 C2 128(5)
C7 O2 Cu1 131(3)
C7 O2 Cd1 121(2)
Cu1 O2 Cd1 108.1(11)
N4 O10 Cd1 99(3)
O8 N3 O7 125(5)
O8 N3 O6 122(5)
O7 N3 O6 113(4)
O10 N4 O9 120(4)
O10 N4 O11 120(4)
O9 N4 O11 119(4)
C17 C16 C15 119(3)
C18 O4 Cu1 130(2)
C18 O4 Cd1 122(2)
Cu1 O4 Cd1 107.3(11)
N3 O6 Cd1 99(3)
C15 C14 C13 121(4)
C12 N2 C11 113(3)
C12 N2 Cu1 124(2)
C11 N2 Cu1 123(3)
O3 C10 C9 103(4)
O3 C10 C11 114(4)
C9 C10 C11 113(4)
O2 C7 C2 120(3)
O2 C7 C6 122(4)
C2 C7 C6 118(3)
C3 C2 O1 129(4)
C3 C2 C7 116(4)
O1 C2 C7 115(3)
N2 C12 C13 128(3)
N3 O7 Cd1 95(3)
N2 C11 C10 112(3)
C8 N1 C9 117(4)
C8 N1 Cu1 124(3)
C9 N1 Cu1 120(3)
O4 C18 C13 123(3)
O4 C18 C17 119(3)
C13 C18 C17 118(3)
C18 C13 C14 121(3)
C18 C13 C12 123(3)
C14 C13 C12 116(4)
C14 C15 C16 119(4)
C16 C17 O5 124(3)
C16 C17 C18 122(4)
O5 C17 C18 114(3)
N1 C9 C10 114(4)
C5 C6 C7 120(4)
C5 C6 C8 120(4)
C7 C6 C8 120(4)
N1 C8 C6 132(4)
C4 C5 C6 120(4)
C3 C4 C5 117(4)

loop_
_geom_bond_atom_site_label_1
_geom_bond_atom_site_label_2
_geom_bond_distance
Cd1 O2 2.28(2)
Cd1 O4 2.29(2)
Cd1 O10 2.34(3)
Cd1 O6 2.35(3)
Cd1 O7 2.43(4)
Cd1 O1 2.45(3)
Cd1 O5 2.45(3)
Cd1 O9 2.56(4)
Cu1 O2 1.93(3)
Cu1 O4 1.94(2)
Cu1 N1 1.98(3)
Cu1 N2 1.98(3)
O5 C17 1.38(4)
O5 C19 1.43(5)
O9 N4 1.24(5)
O1 C2 1.38(5)
O1 C1 1.42(5)
C3 C4 1.32(6)
C3 C2 1.33(6)
O2 C7 1.34(5)
O10 N4 1.22(4)
N3 O8 1.19(5)
N3 O7 1.25(5)
N3 O6 1.26(5)
N4 O11 1.25(5)
C16 C17 1.37(5)
C16 C15 1.41(5)
O3 C10 1.44(6)
O4 C18 1.33(4)
C14 C15 1.37(5)
C14 C13 1.41(6)
N2 C12 1.29(5)
N2 C11 1.48(4)
C10 C9 1.49(6)
C10 C11 1.49(6)
C7 C2 1.40(6)
C7 C6 1.41(5)
C12 C13 1.45(5)
N1 C8 1.24(6)
N1 C9 1.47(6)
C18 C13 1.36(5)
C18 C17 1.41(5)
C6 C5 1.41(6)
C6 C8 1.44(6)
C5 C4 1.35(6)
